data_7063659
loop_
_publ_author_name
'Dolai, Malay'
'Saha, Urmila'
'Goswami, Juli Nanda'
'Bhattacharya, Biswajit'
'Emmerling, Franziska'
'Ifseisi, Ahmad A.'
'Biswas, Surajit'

_publ_section_title
;
 Nickel(ii)-mediated in situ complex formation with unexpected ligand
 transformations: crystal structures, DFT calculations, and catalytic
 activity in CO2 fixation reactions
;
_journal_issue 11
_journal_name_full 'New Journal of Chemistry'
_journal_page_first 4451
_journal_page_last 4463
_journal_paper_doi 10.1039/D4NJ01801J
_journal_volume 49
_journal_year 2025
_chemical_formula_moiety 'C24 H20 N10 Ni'
_chemical_formula_sum 'C24 H20 N10 Ni'
_chemical_formula_weight 507.21
_space_group_crystal_system monoclinic
_space_group_IT_number 14
_space_group_name_Hall '-P 2yn'
_space_group_name_H-M_alt 'P 1 21/n 1'
_atom_sites_solution_hydrogens mixed
_atom_sites_solution_primary dual
_audit_creation_date 2021-09-14
_audit_creation_method
;
Olex2 1.5
(compiled 2021.07.19 svn.r715e62df for OlexSys, GUI svn.r6383)
;
_audit_update_record
;
2024-06-11 deposited with the CCDC.	2025-02-13 downloaded from the CCDC.
;
_cell_angle_alpha 90
_cell_angle_beta 102.800(14)
_cell_angle_gamma 90
_cell_formula_units_Z 2
_cell_length_a 6.129(2)
_cell_length_b 15.814(6)
_cell_length_c 11.441(4)
_cell_measurement_reflns_used 250
_cell_measurement_temperature 150.00
_cell_measurement_theta_max 27.568
_cell_measurement_theta_min 2.234
_cell_volume 1081.4(7)
_computing_cell_refinement 'Bruker SAINT'
_computing_data_collection 'Bruker APEX2'
_computing_data_reduction 'Bruker SAINT'
_computing_molecular_graphics 'Olex2 1.5 (Dolomanov et al., 2009)'
_computing_publication_material 'Olex2 1.5 (Dolomanov et al., 2009)'
_computing_structure_refinement 'SHELXL 2013/4 (Sheldrick, 2015)'
_computing_structure_solution 'SHELXT 2018/2 (Sheldrick, 2018)'
_diffrn_ambient_temperature 150.00
_diffrn_measured_fraction_theta_full 0.997
_diffrn_measured_fraction_theta_max 0.994
_diffrn_measurement_device_type 'Bruker APEX-II CCD'
_diffrn_measurement_method '\f and \w scans'
_diffrn_radiation_type MoK\a
_diffrn_radiation_wavelength 0.71073
_diffrn_reflns_av_R_equivalents 0.0599
_diffrn_reflns_av_unetI/netI 0.0307
_diffrn_reflns_Laue_measured_fraction_full 0.997
_diffrn_reflns_Laue_measured_fraction_max 0.994
_diffrn_reflns_limit_h_max 7
_diffrn_reflns_limit_h_min -7
_diffrn_reflns_limit_k_max 20
_diffrn_reflns_limit_k_min -20
_diffrn_reflns_limit_l_max 14
_diffrn_reflns_limit_l_min -14
_diffrn_reflns_number 21742
_diffrn_reflns_point_group_measured_fraction_full 0.997
_diffrn_reflns_point_group_measured_fraction_max 0.994
_diffrn_reflns_theta_full 25.242
_diffrn_reflns_theta_max 27.568
_diffrn_reflns_theta_min 2.234
_exptl_absorpt_coefficient_mu 0.935
_exptl_absorpt_correction_T_max 0.911
_exptl_absorpt_correction_T_min 0.817
_exptl_absorpt_correction_type multi-scan
_exptl_absorpt_process_details Multi-scan
_exptl_crystal_colour Red
_exptl_crystal_density_diffrn 1.558
_exptl_crystal_description Block
_exptl_crystal_F_000 524
_exptl_crystal_size_max 0.24
_exptl_crystal_size_mid 0.18
_exptl_crystal_size_min 0.10
_refine_diff_density_max 0.412
_refine_diff_density_min -0.416
_refine_diff_density_rms 0.060
_refine_ls_extinction_coef 0.0113(14)
_refine_ls_extinction_expression Fc^*^=kFc[1+0.001xFc^2^\l^3^/sin(2\q)]^-1/4^
_refine_ls_extinction_method SHELXL
_refine_ls_goodness_of_fit_ref 1.070
_refine_ls_hydrogen_treatment mixed
_refine_ls_matrix_type full
_refine_ls_number_parameters 169
_refine_ls_number_reflns 2493
_refine_ls_number_restraints 0
_refine_ls_restrained_S_all 1.070
_refine_ls_R_factor_all 0.0403
_refine_ls_R_factor_gt 0.0295
_refine_ls_shift/su_max 0.000
_refine_ls_shift/su_mean 0.000
_refine_ls_structure_factor_coef Fsqd
_refine_ls_weighting_details 'w=1/[\s^2^(Fo^2^)+(0.0106P)^2^+1.0504P] where P=(Fo^2^+2Fc^2^)/3'
_refine_ls_weighting_scheme calc
_refine_ls_wR_factor_gt 0.0632
_refine_ls_wR_factor_ref 0.0695
_reflns_Friedel_coverage 0.000
_reflns_number_gt 2098
_reflns_number_total 2493
_reflns_threshold_expression 'I > 2\s(I)'
_cod_data_source_file d4nj01801j2.cif
_cod_data_source_block bb109
_cod_depositor_comments
;
The following automatic conversions were performed:

data item '_exptl_absorpt_correction_type' value 'Multi-scan' was
changed to 'multi-scan' in accordance with the
/home/data/users/saulius/crontab/automatic-downloads/rss-feeds/RSC/lib/dictionaries/cif_core.dic
dictionary named 'cif_core.dic' version 2.4.2 last updated on
2011-04-26.

Automatic conversion script
Id: cif_fix_values 8170 2020-07-09 18:12:32Z antanas 

 Adding full bibliography for 7063659--7063660.cif.
;
_cod_original_cell_volume 1081.5(7)
_cod_database_code 7063659
_shelxl_version_number 2013-4
_shelx_space_group_comment
;
The symmetry employed for this shelxl refinement is uniquely defined
by the following loop, which should always be used as a source of
symmetry information in preference to the above space-group names.
They are only intended as comments.
;
_olex2_refinement_description
;
1. Fixed Uiso
 At 1.2 times of:
  All C(H) groups
2.a Aromatic/amide H refined with riding coordinates:
 C3(H3), C9(H9), C4(H4), C5(H5), C10(H10), C6(H6), C11(H11), C12(H12)
;
_olex2_submission_special_instructions 'No special instructions were received'

loop_
_space_group_symop_operation_xyz
'x, y, z'
'-x+1/2, y+1/2, -z+1/2'
'-x, -y, -z'
'x-1/2, -y-1/2, z-1/2'

loop_
_atom_site_label
_atom_site_type_symbol
_atom_site_fract_x
_atom_site_fract_y
_atom_site_fract_z
_atom_site_U_iso_or_equiv
_atom_site_adp_type
_atom_site_occupancy
_atom_site_site_symmetry_order
_atom_site_calc_flag
_atom_site_refinement_flags_posn
_atom_site_refinement_flags_adp
_atom_site_refinement_flags_occupancy
_atom_site_disorder_assembly
_atom_site_disorder_group
Ni1 Ni 0.0000 0.5000 0.5000 0.01536(11) Uani 1 2 d S . P . .
N1 N 0.2318(3) 0.53372(10) 0.63596(13) 0.0217(3) Uani 1 1 d . . . . .
N2 N 0.1492(3) 0.57057(10) 0.40267(13) 0.0219(3) Uani 1 1 d . . . . .
N3 N 0.4817(2) 0.60927(9) 0.54262(13) 0.0200(3) Uani 1 1 d . . . . .
N5 N 0.5079(3) 0.56796(10) 0.85238(13) 0.0251(3) Uani 1 1 d . . . . .
N4 N 0.2914(3) 0.66182(10) 0.23215(14) 0.0262(4) Uani 1 1 d . . . . .
C2 C 0.5844(3) 0.58395(10) 0.75379(15) 0.0188(3) Uani 1 1 d . . . . .
C1 C 0.4176(3) 0.57430(10) 0.63642(15) 0.0188(3) Uani 1 1 d . . . . .
C7 C 0.3458(3) 0.60630(10) 0.43306(15) 0.0192(4) Uani 1 1 d . . . . .
C3 C 0.8045(3) 0.60596(11) 0.75782(16) 0.0221(4) Uani 1 1 d . . . . .
H3 H 0.8533 0.6168 0.6860 0.027 Uiso 1 1 calc R U . . .
C8 C 0.4367(3) 0.65073(11) 0.33749(15) 0.0201(4) Uani 1 1 d . . . . .
C9 C 0.6571(3) 0.67671(11) 0.35832(16) 0.0226(4) Uani 1 1 d . . . . .
H9 H 0.7548 0.6680 0.4343 0.027 Uiso 1 1 calc R U . . .
C4 C 0.9528(3) 0.61203(12) 0.86831(17) 0.0260(4) Uani 1 1 d . . . . .
H4 H 1.1055 0.6257 0.8733 0.031 Uiso 1 1 calc R U . . .
C5 C 0.8747(3) 0.59782(12) 0.97082(17) 0.0277(4) Uani 1 1 d . . . . .
H5 H 0.9711 0.6027 1.0479 0.033 Uiso 1 1 calc R U . . .
C10 C 0.7334(3) 0.71576(12) 0.26644(18) 0.0264(4) Uani 1 1 d . . . . .
H10 H 0.8851 0.7330 0.2776 0.032 Uiso 1 1 calc R U . . .
C6 C 0.6524(3) 0.57626(13) 0.95806(17) 0.0289(4) Uani 1 1 d . . . . .
H6 H 0.5987 0.5667 1.0287 0.035 Uiso 1 1 calc R U . . .
C11 C 0.5847(4) 0.72910(12) 0.15841(18) 0.0293(4) Uani 1 1 d . . . . .
H11 H 0.6310 0.7567 0.0943 0.035 Uiso 1 1 calc R U . . .
C12 C 0.3670(4) 0.70139(13) 0.14566(17) 0.0317(5) Uani 1 1 d . . . . .
H12 H 0.2651 0.7110 0.0712 0.038 Uiso 1 1 calc R U . . .
H2 H 0.090(4) 0.5789(13) 0.3220(19) 0.024(5) Uiso 1 1 d . . . . .
H1 H 0.230(4) 0.5168(13) 0.7115(19) 0.024(5) Uiso 1 1 d . . . . .

loop_
_atom_site_aniso_label
_atom_site_aniso_U_11
_atom_site_aniso_U_22
_atom_site_aniso_U_33
_atom_site_aniso_U_23
_atom_site_aniso_U_13
_atom_site_aniso_U_12
Ni1 0.01241(16) 0.01764(16) 0.01542(16) 0.00091(12) 0.00177(11) -0.00348(11)
N1 0.0196(8) 0.0272(8) 0.0183(7) 0.0017(6) 0.0044(6) -0.0041(6)
N2 0.0192(8) 0.0267(8) 0.0183(7) 0.0021(6) 0.0010(6) -0.0035(6)
N3 0.0181(8) 0.0232(7) 0.0186(7) 0.0014(6) 0.0042(6) -0.0026(6)
N5 0.0225(8) 0.0323(8) 0.0202(7) 0.0004(6) 0.0043(6) -0.0061(6)
N4 0.0268(9) 0.0288(8) 0.0220(8) 0.0046(6) 0.0029(6) -0.0067(6)
C2 0.0181(9) 0.0172(8) 0.0211(8) -0.0005(6) 0.0040(7) -0.0007(6)
C1 0.0172(8) 0.0179(8) 0.0212(8) -0.0006(6) 0.0042(7) 0.0007(6)
C7 0.0172(9) 0.0173(8) 0.0234(9) -0.0004(6) 0.0050(7) 0.0004(6)
C3 0.0199(9) 0.0252(9) 0.0216(9) -0.0007(7) 0.0056(7) -0.0026(7)
C8 0.0216(9) 0.0184(8) 0.0207(8) 0.0000(6) 0.0056(7) -0.0010(6)
C9 0.0218(9) 0.0215(8) 0.0249(9) -0.0001(7) 0.0058(7) -0.0006(7)
C4 0.0180(9) 0.0304(10) 0.0278(9) 0.0002(8) 0.0012(7) -0.0040(7)
C5 0.0274(11) 0.0304(10) 0.0214(9) 0.0000(7) -0.0026(8) -0.0060(8)
C10 0.0235(10) 0.0254(9) 0.0334(10) -0.0007(8) 0.0131(8) -0.0033(7)
C6 0.0302(11) 0.0365(11) 0.0196(9) -0.0002(8) 0.0048(8) -0.0104(8)
C11 0.0365(12) 0.0275(10) 0.0275(10) 0.0023(8) 0.0150(8) -0.0055(8)
C12 0.0365(12) 0.0348(11) 0.0222(9) 0.0050(8) 0.0035(8) -0.0074(9)

loop_
_atom_type_symbol
_atom_type_description
_atom_type_scat_dispersion_real
_atom_type_scat_dispersion_imag
_atom_type_scat_source
C C 0.0033 0.0016 'International Tables Vol C Tables 4.2.6.8 and 6.1.1.4'
H H 0.0000 0.0000 'International Tables Vol C Tables 4.2.6.8 and 6.1.1.4'
N N 0.0061 0.0033 'International Tables Vol C Tables 4.2.6.8 and 6.1.1.4'
Ni Ni 0.3393 1.1124 'International Tables Vol C Tables 4.2.6.8 and 6.1.1.4'

loop_
_geom_angle_atom_site_label_1
_geom_angle_atom_site_label_2
_geom_angle_atom_site_label_3
_geom_angle
_geom_angle_site_symmetry_1
_geom_angle_site_symmetry_3
_geom_angle_publ_flag
N1 Ni1 N1 180.0 . 3_566 ?
N1 Ni1 N2 93.01(7) 3_566 . ?
N1 Ni1 N2 93.01(7) . 3_566 ?
N1 Ni1 N2 86.99(7) . . ?
N1 Ni1 N2 86.99(7) 3_566 3_566 ?
N2 Ni1 N2 180.0 . 3_566 ?
Ni1 N1 H1 121.6(14) . . ?
C1 N1 Ni1 128.53(13) . . ?
C1 N1 H1 109.5(14) . . ?
Ni1 N2 H2 121.5(13) . . ?
C7 N2 Ni1 128.28(13) . . ?
C7 N2 H2 110.0(13) . . ?
C1 N3 C7 120.10(15) . . ?
C6 N5 C2 117.27(16) . . ?
C12 N4 C8 117.13(17) . . ?
N5 C2 C1 115.95(16) . . ?
N5 C2 C3 122.71(16) . . ?
C3 C2 C1 121.32(16) . . ?
N1 C1 N3 127.52(16) . . ?
N1 C1 C2 118.23(15) . . ?
N3 C1 C2 114.26(15) . . ?
N2 C7 N3 127.45(16) . . ?
N2 C7 C8 118.44(16) . . ?
N3 C7 C8 114.11(15) . . ?
C2 C3 H3 120.5 . . ?
C2 C3 C4 118.99(17) . . ?
C4 C3 H3 120.5 . . ?
N4 C8 C7 115.73(16) . . ?
N4 C8 C9 123.04(17) . . ?
C9 C8 C7 121.22(16) . . ?
C8 C9 H9 120.6 . . ?
C8 C9 C10 118.87(17) . . ?
C10 C9 H9 120.6 . . ?
C3 C4 H4 120.6 . . ?
C5 C4 C3 118.86(18) . . ?
C5 C4 H4 120.6 . . ?
C4 C5 H5 121.0 . . ?
C4 C5 C6 118.06(17) . . ?
C6 C5 H5 121.0 . . ?
C9 C10 H10 120.6 . . ?
C11 C10 C9 118.70(18) . . ?
C11 C10 H10 120.6 . . ?
N5 C6 C5 124.06(18) . . ?
N5 C6 H6 118.0 . . ?
C5 C6 H6 118.0 . . ?
C10 C11 H11 120.7 . . ?
C10 C11 C12 118.51(18) . . ?
C12 C11 H11 120.7 . . ?
N4 C12 C11 123.72(19) . . ?
N4 C12 H12 118.1 . . ?
C11 C12 H12 118.1 . . ?

loop_
_geom_bond_atom_site_label_1
_geom_bond_atom_site_label_2
_geom_bond_distance
_geom_bond_site_symmetry_2
_geom_bond_publ_flag
Ni1 N1 1.9347(16) . ?
Ni1 N1 1.9348(16) 3_566 ?
Ni1 N2 1.9424(16) 3_566 ?
Ni1 N2 1.9424(16) . ?
N1 C1 1.306(2) . ?
N1 H1 0.91(2) . ?
N2 C7 1.307(2) . ?
N2 H2 0.92(2) . ?
N3 C1 1.341(2) . ?
N3 C7 1.343(2) . ?
N5 C2 1.338(2) . ?
N5 C6 1.337(2) . ?
N4 C8 1.342(2) . ?
N4 C12 1.337(2) . ?
C2 C1 1.505(2) . ?
C2 C3 1.384(3) . ?
C7 C8 1.507(2) . ?
C3 H3 0.9500 . ?
C3 C4 1.387(3) . ?
C8 C9 1.381(3) . ?
C9 H9 0.9500 . ?
C9 C10 1.387(3) . ?
C4 H4 0.9500 . ?
C4 C5 1.380(3) . ?
C5 H5 0.9500 . ?
C5 C6 1.381(3) . ?
C10 H10 0.9500 . ?
C10 C11 1.380(3) . ?
C6 H6 0.9500 . ?
C11 H11 0.9500 . ?
C11 C12 1.381(3) . ?
C12 H12 0.9500 . ?

loop_
_geom_torsion_atom_site_label_1
_geom_torsion_atom_site_label_2
_geom_torsion_atom_site_label_3
_geom_torsion_atom_site_label_4
_geom_torsion
_geom_torsion_site_symmetry_1
_geom_torsion_site_symmetry_2
_geom_torsion_site_symmetry_3
_geom_torsion_site_symmetry_4
_geom_torsion_publ_flag
Ni1 N1 C1 N3 6.9(3) . . . . ?
Ni1 N1 C1 C2 -172.74(12) . . . . ?
Ni1 N2 C7 N3 -7.1(3) . . . . ?
Ni1 N2 C7 C8 173.50(12) . . . . ?
N2 C7 C8 N4 10.5(2) . . . . ?
N2 C7 C8 C9 -168.54(17) . . . . ?
N3 C7 C8 N4 -168.95(16) . . . . ?
N3 C7 C8 C9 12.0(2) . . . . ?
N5 C2 C1 N1 -15.3(2) . . . . ?
N5 C2 C1 N3 165.09(16) . . . . ?
N5 C2 C3 C4 -0.2(3) . . . . ?
N4 C8 C9 C10 -0.3(3) . . . . ?
C2 N5 C6 C5 -1.9(3) . . . . ?
C2 C3 C4 C5 -1.5(3) . . . . ?
C1 N3 C7 N2 -1.4(3) . . . . ?
C1 N3 C7 C8 178.01(15) . . . . ?
C1 C2 C3 C4 -178.45(16) . . . . ?
C7 N3 C1 N1 1.6(3) . . . . ?
C7 N3 C1 C2 -178.83(15) . . . . ?
C7 C8 C9 C10 178.67(16) . . . . ?
C3 C2 C1 N1 163.14(17) . . . . ?
C3 C2 C1 N3 -16.5(2) . . . . ?
C3 C4 C5 C6 1.4(3) . . . . ?
C8 N4 C12 C11 1.5(3) . . . . ?
C8 C9 C10 C11 1.6(3) . . . . ?
C9 C10 C11 C12 -1.3(3) . . . . ?
C4 C5 C6 N5 0.3(3) . . . . ?
C10 C11 C12 N4 -0.3(3) . . . . ?
C6 N5 C2 C1 -179.82(16) . . . . ?
C6 N5 C2 C3 1.8(3) . . . . ?
C12 N4 C8 C7 179.74(17) . . . . ?
C12 N4 C8 C9 -1.2(3) . . . . ?
